data_7112541
loop_
_publ_author_name
'Fucke, Katharina'
'Peach, Michael J. G.'
'Howard, Judith A. K.'
'Steed, Jonathan W.'

_publ_section_title
;
 A new water&#x00B7;&#x00B7;&#x00B7;Na+ coordination motif in an
 unexpected diatrizoic acid disodium salt crystal form.
;
_journal_issue 79
_journal_name_full 'Chemical communications (Cambridge, England)'
_journal_page_first 9822
_journal_page_last 9824
_journal_paper_doi 10.1039/c2cc32766j
_journal_volume 48
_journal_year 2012
_chemical_absolute_configuration unk
_chemical_formula_moiety '0.25(C22 H74 I6 N4 Na8 O38), 0.5(C11 H7 I3 N2 O4), H2 O, C2 H6 O'
_chemical_formula_sum 'C13 H30 I3 N2 Na2 O13.5'
_chemical_formula_weight 857.08
_space_group_crystal_system tetragonal
_space_group_IT_number 82
_space_group_name_Hall 'I -4'
_space_group_name_H-M_alt 'I -4'
_symmetry_space_group_name_Hall 'I -4'
_symmetry_space_group_name_H-M 'I -4'
_atom_sites_solution_primary direct
_audit_creation_date 2012-04-18
_audit_creation_method
;
Olex2 1.2-dev
(compiled 2012.04.16 svn.r2289, GUI svn.r3563)
;
_cell_angle_alpha 90
_cell_angle_beta 90
_cell_angle_gamma 90
_cell_formula_units_Z 16
_cell_length_a 30.2764(12)
_cell_length_b 30.2764(12)
_cell_length_c 12.3234(5)
_cell_measurement_reflns_used 7668
_cell_measurement_temperature 120(2)
_cell_measurement_theta_max 29.95
_cell_measurement_theta_min 2.23
_cell_volume 11296.4(8)
_computing_molecular_graphics
;
O. V. Dolomanov, L. J. Bourhis, R. J. Gildea, J. A. K. Howard and H. Puschmann,
OLEX2: a complete structure solution, refinement and analysis program.
J. Appl. Cryst. (2009). 42, 339-341.
;
_computing_publication_material
;
O. V. Dolomanov, L. J. Bourhis, R. J. Gildea, J. A. K. Howard and H. Puschmann,
OLEX2: a complete structure solution, refinement and analysis program.
J. Appl. Cryst. (2009). 42, 339-341.
;
_computing_structure_refinement
;
olex2.refine (L.J. Bourhis, O.V. Dolomanov, R.J. Gildea, J.A.K. Howard,
H. Puschmann, in preparation, 2011)
;
_computing_structure_solution
;
SHELXS, G.M. Sheldrick, Acta Cryst.
(2008). A64, 112-122
;
_diffrn_ambient_temperature 120.15
_diffrn_measured_fraction_theta_full 0.960199
_diffrn_measured_fraction_theta_max 0.960199
_diffrn_measurement_device_type 'CCD area detector'
_diffrn_measurement_method 'phi and omega scans'
_diffrn_radiation_monochromator graphite
_diffrn_radiation_source 'fine-focus sealed tube'
_diffrn_radiation_type MoK\a
_diffrn_radiation_wavelength 0.71073
_diffrn_reflns_av_R_equivalents 0.0625
_diffrn_reflns_av_unetI/netI 0.0669
_diffrn_reflns_limit_h_max 37
_diffrn_reflns_limit_h_min -42
_diffrn_reflns_limit_k_max 43
_diffrn_reflns_limit_k_min -43
_diffrn_reflns_limit_l_max 16
_diffrn_reflns_limit_l_min -17
_diffrn_reflns_number 42965
_diffrn_reflns_theta_full 30.539120
_diffrn_reflns_theta_max 30.54
_diffrn_reflns_theta_min 0.95
_exptl_absorpt_coefficient_mu 3.409
_exptl_absorpt_correction_T_max 1.000000
_exptl_absorpt_correction_T_min 0.633383
_exptl_absorpt_correction_type multi-scan
_exptl_absorpt_process_details SADABS
_exptl_crystal_colour colourless
_exptl_crystal_density_diffrn 2.0157
_exptl_crystal_density_method 'not measured'
_exptl_crystal_description prism
_exptl_crystal_F_000 6560.7532
_exptl_crystal_size_max 0.54
_exptl_crystal_size_mid 0.21
_exptl_crystal_size_min 0.16
_refine_diff_density_max 1.366181
_refine_diff_density_min -1.057930
_refine_diff_density_rms 0.194913
_refine_ls_abs_structure_details 'Flack, H. D. (1983). Acta Cryst. A39, 876-881.'
_refine_ls_abs_structure_Flack 0.559(12)
_refine_ls_d_res_high 0.699363
_refine_ls_d_res_low 21.408648
_refine_ls_goodness_of_fit_ref 0.927109
_refine_ls_hydrogen_treatment mixed
_refine_ls_matrix_type full
_refine_ls_number_constraints 82
_refine_ls_number_parameters 642
_refine_ls_number_reflns 16622
_refine_ls_number_restraints 4
_refine_ls_restrained_S_all 0.926993
_refine_ls_R_factor_all 0.047673
_refine_ls_R_factor_gt 0.035276
_refine_ls_shift/su_max 0.0092
_refine_ls_shift/su_mean 0.0002
_refine_ls_structure_factor_coef Fsqd
_refine_ls_weighting_details 'w=1/[\s^2^(Fo^2^)+(0.0281P)^2^] where P=(Fo^2^+2Fc^2^)/3'
_refine_ls_weighting_scheme calc
_refine_ls_wR_factor_ref 0.072571
_reflns_Friedel_coverage 0.929
_reflns_limit_h_max 43
_reflns_limit_h_min -42
_reflns_limit_k_max 42
_reflns_limit_k_min -43
_reflns_limit_l_max 17
_reflns_limit_l_min -17
_reflns_number_gt 13982
_reflns_number_total 16622
_reflns_threshold_expression I>=2u(I)
_cod_data_source_file c2cc32766j.txt
_cod_data_source_block platon
_cod_database_code 7112541

loop_
_space_group_symop_id
_space_group_symop_operation_xyz
1 x,y,z
2 y,-x,-z
3 -y,x,-z
4 -x,-y,z
5 x+1/2,y+1/2,z+1/2
6 y+1/2,-x+1/2,-z+1/2
7 -y+1/2,x+1/2,-z+1/2
8 -x+1/2,-y+1/2,z+1/2

loop_
_atom_site_label
_atom_site_type_symbol
_atom_site_fract_x
_atom_site_fract_y
_atom_site_fract_z
_atom_site_U_iso_or_equiv
_atom_site_adp_type
_atom_site_occupancy
_atom_site_refinement_flags_posn
I101 I 0.544928(10) 0.185511(10) 0.85688(3) 0.01955(7) Uani 1.000000 .
I103 I 0.586578(11) 0.380827(10) 0.86375(3) 0.02455(7) Uani 1.000000 .
I1 I 0.423765(10) 0.311776(10) 0.87138(3) 0.01923(6) Uani 1.000000 .
I2 I 0.512204(10) 0.194548(10) 1.20169(2) 0.01747(6) Uani 1.000000 .
I3 I 0.380767(11) 0.116207(10) 0.88900(3) 0.02324(7) Uani 1.000000 .
Na2 Na 0.63433(6) 0.23815(6) 1.31784(16) 0.0216(4) Uani 1.000000 .
Na3 Na 0.68225(6) 0.22613(6) 0.99774(17) 0.0202(4) Uani 1.000000 .
C8 C 0.46686(15) 0.30765(15) 1.1493(4) 0.0156(9) Uani 1.000000 .
O4 O 0.39837(11) 0.13200(11) 1.2093(3) 0.0220(7) Uani 1.000000 .
Na1 Na 0.68181(7) 0.29317(7) 0.76331(17) 0.0224(4) Uani 1.000000 .
O101 O 0.63193(10) 0.27257(11) 0.9108(3) 0.0194(7) Uani 1.000000 .
O9W O 0.58492(11) 0.18080(11) 1.3520(3) 0.0219(7) Uani 1.000000 .
H9Wa H 0.5747(11) 0.1831(8) 1.4188(12) 0.0329(11) Uiso 1.000000 G
H9Wb H 0.5983(4) 0.15510(11) 1.345(3) 0.0329(11) Uiso 1.000000 G
O102 O 0.57492(11) 0.27994(11) 1.0260(3) 0.0184(7) Uani 1.000000 .
O2 O 0.33658(11) 0.22003(11) 0.8217(3) 0.0195(7) Uani 1.000000 .
O16W O 0.71927(12) 0.33914(12) 0.8936(3) 0.0242(8) Uani 1.000000 .
H16a H 0.74823(13) 0.3360(11) 0.888(2) 0.0363(12) Uiso 1.000000 G
H16b H 0.7125(12) 0.36720(18) 0.882(2) 0.0363(12) Uiso 1.000000 G
O14W O 0.66827(13) 0.24407(12) 0.6156(3) 0.0272(8) Uani 1.000000 .
H14a H 0.6711(14) 0.21390(13) 0.6334(9) 0.0408(12) Uiso 1.000000 G
H14b H 0.6395(5) 0.2472(10) 0.589(2) 0.0408(12) Uiso 1.000000 G
O10W O 0.68880(11) 0.14799(11) 0.9738(3) 0.0206(7) Uani 1.000000 .
H10a H 0.6900(14) 0.14193(16) 0.9049(3) 0.0309(11) Uiso 1.000000 G
H10b H 0.6658(7) 0.13511(15) 1.002(3) 0.0309(11) Uiso 1.000000 G
O13W O 0.61429(11) 0.12416(12) 1.0838(3) 0.0205(7) Uani 1.000000 .
H13a H 0.5877(7) 0.1201(17) 1.059(4) 0.0307(11) Uiso 1.000000 G
H13b H 0.6172(15) 0.1104(17) 1.146(2) 0.0307(11) Uiso 1.000000 G
C104 C 0.51229(14) 0.25523(15) 0.6975(4) 0.0157(9) Uani 1.000000 .
O1 O 0.39566(11) 0.21712(11) 0.7127(3) 0.0200(7) Uani 1.000000 .
N101 N 0.48723(13) 0.21945(13) 0.6551(3) 0.0183(8) Uani 1.000000 .
H101 H 0.46099(13) 0.21360(13) 0.6822(3) 0.0219(10) Uiso 1.000000 R
C1 C 0.37756(15) 0.21709(15) 0.8051(4) 0.0165(9) Uani 1.000000 .
C103 C 0.53888(14) 0.24928(15) 0.7888(4) 0.0161(9) Uani 1.000000 .
C2 C 0.40769(15) 0.21265(15) 0.9021(4) 0.0145(9) Uani 1.000000 .
C101 C 0.59202(15) 0.27836(16) 0.9325(4) 0.0165(9) Uani 1.000000 .
O15W O 0.72076(12) 0.23217(12) 0.8330(3) 0.0225(8) Uani 1.000000 .
O4W O 0.59814(11) 0.26957(12) 1.4913(3) 0.0270(8) Uani 1.000000 .
H4Wa H 0.5737(8) 0.2550(10) 1.505(2) 0.0404(12) Uiso 1.000000 G
H4Wb H 0.5917(14) 0.2977(4) 1.4815(13) 0.0404(12) Uiso 1.000000 G
O17W O 0.67250(11) 0.36178(11) 0.6579(3) 0.0215(7) Uani 1.000000 .
H17a H 0.6458(5) 0.3625(7) 0.632(3) 0.0322(11) Uiso 1.000000 G
H17b H 0.6765(14) 0.38437(11) 0.7004(8) 0.0322(11) Uiso 1.000000 G
O5W O 0.62922(11) 0.30423(11) 1.2073(3) 0.0225(8) Uani 1.000000 .
H5Wa H 0.6242(14) 0.3280(2) 1.2485(4) 0.0337(11) Uiso 1.000000 G
H5Wb H 0.6071(9) 0.3018(6) 1.160(2) 0.0337(11) Uiso 1.000000 G
I102 I 0.474749(11) 0.305705(11) 0.50506(3) 0.02419(7) Uani 1.000000 .
O3 O 0.42926(11) 0.30243(11) 1.1863(3) 0.0216(7) Uani 1.000000 .
C105 C 0.51074(14) 0.29664(16) 0.6491(4) 0.0177(9) Uani 1.000000 .
N1 N 0.48350(13) 0.28131(13) 1.0714(3) 0.0162(8) Uani 1.000000 .
H1a H 0.50996(13) 0.28678(13) 1.0451(3) 0.0194(10) Uiso 1.000000 R
C102 C 0.56147(15) 0.28421(15) 0.8350(4) 0.0157(9) Uani 1.000000 .
C3 C 0.43067(16) 0.24892(16) 0.9439(4) 0.0169(10) Uani 1.000000 .
C4 C 0.45897(15) 0.24468(15) 1.0309(4) 0.0149(9) Uani 1.000000 .
O104 O 0.59152(11) 0.36220(11) 0.5457(3) 0.0211(8) Uani 1.000000 .
N102 N 0.52890(13) 0.37532(13) 0.6470(4) 0.0198(9) Uani 1.000000 .
N2 N 0.45292(13) 0.12329(13) 1.0802(3) 0.0173(8) Uani 1.000000 .
O2W O 0.70878(12) 0.29234(12) 1.0953(3) 0.0285(9) Uani 1.000000 .
H2Wa H 0.6893(7) 0.3000(9) 1.144(3) 0.0428(13) Uiso 1.000000 G
H2Wb H 0.7125(15) 0.3141(5) 1.0495(6) 0.0428(13) Uiso 1.000000 G
O6W O 0.68831(12) 0.17545(12) 1.3428(3) 0.0276(8) Uani 1.000000 .
H6W H 0.6705(3) 0.15211(15) 1.340(4) 0.0414(13) Uiso 1.000000 G
H2 H 0.6854(5) 0.2054(3) 1.356(3) 0.0414(13) Uiso 1.000000 G
C106 C 0.53303(15) 0.33325(15) 0.6931(4) 0.0157(9) Uani 1.000000 .
O3W O 0.69508(12) 0.27199(12) 1.4077(3) 0.0283(9) Uani 1.000000 .
H3Wa H 0.7119(8) 0.2856(13) 1.3591(6) 0.0425(13) Uiso 1.000000 G
H3Wb H 0.7112(9) 0.2517(2) 1.441(3) 0.0425(13) Uiso 1.000000 G
C10 C 0.42977(15) 0.11040(15) 1.1635(4) 0.0173(10) Uani 1.000000 .
C107 C 0.55670(15) 0.32607(15) 0.7883(4) 0.0160(9) Uani 1.000000 .
C9 C 0.49743(18) 0.34364(18) 1.1875(5) 0.0291(13) Uani 1.000000 .
H9a H 0.5101(10) 0.3354(6) 1.2579(16) 0.0436(19) Uiso 1.000000 G
H9b H 0.5212(8) 0.3477(9) 1.1345(16) 0.0436(19) Uiso 1.000000 G
H9c H 0.4809(3) 0.3713(4) 1.195(3) 0.0436(19) Uiso 1.000000 G
C5 C 0.46550(15) 0.20339(16) 1.0773(4) 0.0156(9) Uani 1.000000 .
C6 C 0.44297(15) 0.16579(15) 1.0385(4) 0.0152(9) Uani 1.000000 .
C110 C 0.55887(16) 0.38726(16) 0.5780(4) 0.0188(10) Uani 1.000000 .
O1S O 0.53362(12) 0.09678(12) 1.0068(4) 0.0304(9) Uani 1.000000 .
H1S H 0.5094(3) 0.1071(10) 1.028(5) 0.0365(10) Uiso 1.000000 G
O103 O 0.54113(12) 0.20020(12) 0.5383(3) 0.0257(8) Uani 1.000000 .
C108 C 0.50337(17) 0.19432(17) 0.5733(4) 0.0219(10) Uani 1.000000 .
C7 C 0.41409(15) 0.17146(15) 0.9510(4) 0.0171(10) Uani 1.000000 .
C11 C 0.44100(18) 0.06526(17) 1.2098(5) 0.0280(12) Uani 1.000000 .
H11f H 0.4667(8) 0.0532(6) 1.172(2) 0.0420(18) Uiso 1.000000 G
H11g H 0.4478(12) 0.0681(2) 1.2872(8) 0.0420(18) Uiso 1.000000 G
H11h H 0.4157(5) 0.0454(4) 1.201(3) 0.0420(18) Uiso 1.000000 G
C111 C 0.55612(18) 0.43317(17) 0.5321(5) 0.0281(12) Uani 1.000000 .
H11a H 0.5331(9) 0.4498(4) 0.570(2) 0.0422(18) Uiso 1.000000 G
H11b H 0.5846(4) 0.4481(5) 0.541(3) 0.0422(18) Uiso 1.000000 G
H11c H 0.5488(12) 0.43160(17) 0.4547(8) 0.0422(18) Uiso 1.000000 G
C109 C 0.47310(19) 0.15955(19) 0.5287(5) 0.0333(14) Uani 1.000000 .
H10c H 0.4888(5) 0.1313(4) 0.525(3) 0.050(2) Uiso 1.000000 G
H10d H 0.4473(7) 0.1566(10) 0.5761(19) 0.050(2) Uiso 1.000000 G
H10e H 0.4635(11) 0.1681(7) 0.4557(14) 0.050(2) Uiso 1.000000 G
C1S C 0.5264(3) 0.0560(2) 0.9546(7) 0.059(2) Uani 1.000000 .
H1Sa H 0.5377(3) 0.0319(2) 1.0012(7) 0.070(3) Uiso 1.000000 R
H1Sb H 0.4943(3) 0.0515(2) 0.9449(7) 0.070(3) Uiso 1.000000 R
C2S C 0.5481(3) 0.0539(3) 0.8492(7) 0.063(2) Uani 1.000000 .
H2Sa H 0.5770(8) 0.0683(16) 0.8535(13) 0.094(3) Uiso 1.000000 G
H2Sb H 0.5520(17) 0.0229(3) 0.828(2) 0.094(3) Uiso 1.000000 G
H2Sc H 0.5298(9) 0.0689(16) 0.7949(11) 0.094(3) Uiso 1.000000 G
O7W O 0.73771(12) 0.20335(12) 1.1577(3) 0.0253(8) Uani 1.000000 .
H7Wa H 0.74809(12) 0.22984(12) 1.1488(3) 0.09(3) Uiso 1.000000 R
H7Wb H 0.71289(12) 0.20093(12) 1.1942(3) 0.041(19) Uiso 1.000000 R
O12W O 0.72356(13) 0.09672(13) 1.1971(3) 0.0315(9) Uani 1.000000 .
H12a H 0.7434(2) 0.0811(13) 1.231(3) 0.0473(14) Uiso 1.000000 G
H12b H 0.7045(12) 0.0791(12) 1.1666(6) 0.0473(14) Uiso 1.000000 G
O11S O 0.59449(15) 0.45286(12) 1.2672(4) 0.0363(10) Uani 1.000000 .
H11S H 0.6048(10) 0.4759(5) 1.296(5) 0.0435(12) Uiso 1.000000 G
C12S C 0.5541(4) 0.4538(4) 1.1074(8) 0.118(5) Uani 1.000000 .
H12c H 0.576(2) 0.473(2) 1.0731(14) 0.176(7) Uiso 1.000000 G
H12d H 0.562(3) 0.4228(8) 1.0956(9) 0.176(7) Uiso 1.000000 G
H12e H 0.5251(9) 0.460(3) 1.0754(15) 0.176(7) Uiso 1.000000 G
C11S C 0.5527(3) 0.4625(3) 1.2190(8) 0.072(3) Uani 1.000000 .
H11i H 0.5295(3) 0.4442(3) 1.2534(8) 0.086(3) Uiso 1.000000 R
H11j H 0.5452(3) 0.4939(3) 1.2312(8) 0.086(3) Uiso 1.000000 R
Na4 Na 0.75685(6) 0.13856(6) 1.06858(16) 0.0207(4) Uani 1.000000 .
O1W O 0.62308(12) 0.37527(12) 1.3437(3) 0.0240(8) Uani 1.000000 .
H1Wa H 0.6132(18) 0.3677(15) 1.407(2) 0.0359(12) Uiso 1.000000 G
H1Wb H 0.6142(18) 0.4019(8) 1.329(4) 0.0359(12) Uiso 1.000000 G
O11W O 0.79085(12) 0.13954(12) 0.8998(3) 0.0253(8) Uani 1.000000 .
H11d H 0.8168(7) 0.1261(13) 0.9036(9) 0.0379(12) Uiso 1.000000 G
H11e H 0.7952(13) 0.16708(12) 0.8778(16) 0.0379(12) Uiso 1.000000 G
O8W O 0.62766(11) 0.21279(11) 1.1283(3) 0.0198(7) Uani 1.000000 .
H3 H 0.60845(11) 0.23021(11) 1.1047(3) 0.002(11) Uiso 1.000000 R
H8W H 0.61374(11) 0.18441(11) 1.1281(3) 0.07(2) Uiso 1.000000 R
H1 H 0.739(4) 0.248(3) 0.798(9) 0.19(6) Uiso 1.000000 .
H15W H 0.723(2) 0.2069(11) 0.802(5) 0.042(19) Uiso 1.000000 .

loop_
_atom_site_aniso_label
_atom_site_aniso_U_11
_atom_site_aniso_U_22
_atom_site_aniso_U_33
_atom_site_aniso_U_12
_atom_site_aniso_U_13
_atom_site_aniso_U_23
I101 0.02329(15) 0.01724(14) 0.01812(16) 0.00230(12) 0.00144(13) 0.00351(12)
I103 0.02576(16) 0.02029(15) 0.02759(18) -0.00341(13) -0.00216(14) -0.00144(14)
I1 0.02283(15) 0.01729(14) 0.01756(15) 0.00159(12) -0.00190(13) 0.00323(12)
I2 0.01624(14) 0.02098(15) 0.01518(14) 0.00068(12) -0.00241(12) 0.00210(12)
I3 0.02688(17) 0.01846(15) 0.02438(17) -0.00408(13) -0.00535(14) -0.00125(13)
Na2 0.0230(10) 0.0223(10) 0.0194(10) -0.0017(8) -0.0020(8) 0.0006(8)
Na3 0.0214(10) 0.0211(9) 0.0181(10) 0.0048(8) 0.0031(8) 0.0009(8)
C8 0.018(2) 0.015(2) 0.013(2) 0.0024(18) -0.0023(18) 0.0027(18)
O4 0.0192(17) 0.0241(18) 0.0229(19) 0.0008(14) 0.0020(15) 0.0075(15)
Na1 0.0288(11) 0.0210(10) 0.0173(10) -0.0019(8) -0.0014(8) 0.0012(8)
O101 0.0135(16) 0.0249(18) 0.0198(18) 0.0016(14) 0.0008(13) 0.0038(14)
O9W 0.0281(18) 0.0199(17) 0.0177(18) 0.0023(15) 0.0003(15) 0.0026(15)
O102 0.0167(16) 0.0257(18) 0.0127(17) -0.0024(14) -0.0013(13) 0.0025(14)
O2 0.0166(16) 0.0232(18) 0.0187(18) 0.0033(14) -0.0022(14) -0.0022(14)
O16W 0.0249(18) 0.0272(19) 0.0206(19) -0.0023(15) -0.0004(15) -0.0042(15)
O14W 0.034(2) 0.0238(18) 0.024(2) 0.0000(16) -0.0068(17) 0.0011(16)
O10W 0.0195(17) 0.0280(18) 0.0143(18) -0.0023(14) 0.0025(14) -0.0014(14)
O13W 0.0183(17) 0.0227(18) 0.0204(18) -0.0016(15) -0.0016(14) 0.0037(15)
C104 0.0098(19) 0.021(2) 0.016(2) 0.0009(18) -0.0007(18) -0.0002(19)
O1 0.0189(17) 0.0264(18) 0.0147(18) -0.0015(14) -0.0024(14) -0.0017(14)
N101 0.0138(18) 0.024(2) 0.017(2) -0.0044(16) 0.0001(16) -0.0012(17)
C1 0.019(2) 0.014(2) 0.017(2) 0.0017(18) -0.0015(19) -0.0017(18)
C103 0.010(2) 0.018(2) 0.020(2) -0.0007(17) 0.0042(18) 0.0017(19)
C2 0.015(2) 0.015(2) 0.014(2) -0.0012(17) -0.0003(17) -0.0009(17)
C101 0.015(2) 0.017(2) 0.017(2) 0.0003(18) -0.0001(18) 0.0016(18)
O15W 0.0242(19) 0.0228(19) 0.0205(19) 0.0033(15) -0.0002(15) -0.0030(15)
O4W 0.0228(18) 0.0225(18) 0.036(2) -0.0001(15) 0.0067(17) -0.0022(17)
O17W 0.0183(17) 0.0285(19) 0.0176(18) 0.0004(14) -0.0022(14) -0.0029(15)
O5W 0.0244(18) 0.0225(18) 0.0205(19) 0.0022(15) -0.0059(15) -0.0059(15)
I102 0.02182(16) 0.03049(18) 0.02027(16) 0.00037(14) -0.00554(13) 0.00663(14)
O3 0.0196(17) 0.0225(18) 0.0228(19) -0.0008(14) 0.0055(15) -0.0044(15)
C105 0.012(2) 0.026(2) 0.015(2) 0.0029(18) 0.0021(18) 0.001(2)
N1 0.0147(19) 0.020(2) 0.014(2) -0.0031(16) 0.0022(15) -0.0007(16)
C102 0.013(2) 0.017(2) 0.017(2) 0.0010(18) -0.0009(17) 0.0048(18)
C3 0.019(2) 0.018(2) 0.013(2) 0.0032(19) 0.0035(18) 0.0005(18)
C4 0.016(2) 0.018(2) 0.011(2) -0.0019(18) 0.0030(17) -0.0005(17)
O104 0.0181(17) 0.0259(19) 0.0192(18) 0.0015(14) 0.0027(14) 0.0068(15)
N102 0.0181(19) 0.0184(19) 0.023(2) 0.0022(16) 0.0009(17) 0.0076(18)
N2 0.018(2) 0.018(2) 0.016(2) -0.0017(16) -0.0015(16) 0.0007(16)
O2W 0.0236(19) 0.035(2) 0.027(2) -0.0046(16) 0.0029(16) -0.0096(17)
O6W 0.0281(19) 0.0197(18) 0.035(2) -0.0007(15) -0.0013(17) 0.0008(17)
C106 0.013(2) 0.016(2) 0.017(2) 0.0027(18) 0.0042(18) 0.0018(19)
O3W 0.0216(18) 0.031(2) 0.033(2) -0.0018(16) 0.0025(16) 0.0007(17)
C10 0.014(2) 0.017(2) 0.021(3) 0.0000(18) -0.0026(18) 0.0035(19)
C107 0.013(2) 0.018(2) 0.017(2) 0.0051(18) 0.0004(18) 0.0046(19)
C9 0.023(3) 0.033(3) 0.031(3) -0.009(2) 0.004(2) -0.011(2)
C5 0.012(2) 0.022(2) 0.013(2) 0.0042(18) 0.0011(17) 0.0001(18)
C6 0.013(2) 0.016(2) 0.016(2) 0.0013(18) 0.0065(17) 0.0005(18)
C110 0.014(2) 0.020(2) 0.023(3) 0.0002(19) -0.0029(19) -0.001(2)
O1S 0.0237(18) 0.032(2) 0.035(2) 0.0058(16) 0.0017(18) -0.0051(19)
O103 0.0245(18) 0.0256(19) 0.027(2) -0.0034(16) 0.0098(16) -0.0039(16)
C108 0.023(3) 0.017(2) 0.026(3) -0.000(2) -0.001(2) 0.004(2)
C7 0.017(2) 0.016(2) 0.018(2) -0.0012(18) 0.0014(19) -0.0008(18)
C11 0.026(3) 0.022(3) 0.036(3) 0.009(2) 0.000(2) 0.007(2)
C111 0.029(3) 0.020(3) 0.035(3) 0.008(2) 0.005(2) 0.009(2)
C109 0.029(3) 0.038(3) 0.034(3) -0.010(3) 0.002(2) -0.010(3)
C1S 0.056(5) 0.045(4) 0.075(6) -0.010(3) 0.026(4) -0.039(4)
C2S 0.056(5) 0.081(6) 0.052(5) 0.002(4) 0.003(4) -0.034(4)
O7W 0.0229(18) 0.0210(18) 0.032(2) 0.0012(15) 0.0003(16) -0.0028(16)
O12W 0.030(2) 0.033(2) 0.032(2) 0.0002(17) -0.0026(18) 0.0082(18)
O11S 0.050(2) 0.0207(19) 0.038(3) -0.0076(18) -0.008(2) 0.0012(18)
C12S 0.157(12) 0.144(11) 0.052(6) -0.081(9) -0.021(7) 0.021(7)
C11S 0.069(5) 0.069(6) 0.078(7) 0.001(4) -0.038(5) -0.014(5)
Na4 0.0211(10) 0.0220(10) 0.0191(10) 0.0007(8) 0.0002(8) 0.0003(8)
O1W 0.0293(19) 0.0230(18) 0.020(2) 0.0011(15) 0.0029(16) -0.0011(15)
O11W 0.0265(19) 0.0239(19) 0.025(2) 0.0010(15) -0.0017(16) 0.0011(16)
O8W 0.0206(16) 0.0208(17) 0.0179(18) 0.0058(14) -0.0033(15) 0.0002(15)

loop_
_atom_type_symbol
_atom_type_scat_dispersion_real
_atom_type_scat_dispersion_imag
_atom_type_scat_source
_atom_type_scat_dispersion_source
C 0.00347 0.00161 'International Tables Volume C Table 6.1.1.4 (pp. 500-502)' 'Henke, Gullikson and Davis, At. Data and Nucl. Data Tables, 1993, 54, 2'
I -0.41187 1.83264 'International Tables Volume C Table 6.1.1.4 (pp. 500-502)' 'Henke, Gullikson and Davis, At. Data and Nucl. Data Tables, 1993, 54, 2'
H 0.00000 0.00000 'International Tables Volume C Table 6.1.1.4 (pp. 500-502)' 'Henke, Gullikson and Davis, At. Data and Nucl. Data Tables, 1993, 54, 2'
O 0.01158 0.00611 'International Tables Volume C Table 6.1.1.4 (pp. 500-502)' 'Henke, Gullikson and Davis, At. Data and Nucl. Data Tables, 1993, 54, 2'
N 0.00653 0.00323 'International Tables Volume C Table 6.1.1.4 (pp. 500-502)' 'Henke, Gullikson and Davis, At. Data and Nucl. Data Tables, 1993, 54, 2'
Na 0.03665 0.02467 'International Tables Volume C Table 6.1.1.4 (pp. 500-502)' 'Henke, Gullikson and Davis, At. Data and Nucl. Data Tables, 1993, 54, 2'

loop_
_geom_angle_atom_site_label_1
_geom_angle_atom_site_label_2
_geom_angle_atom_site_label_3
_geom_angle
_geom_angle_site_symmetry_1
_geom_angle_site_symmetry_3
O4W Na2 O9W 81.51(13) . .
O5W Na2 O9W 132.47(14) . .
O5W Na2 O4W 97.70(13) . .
O6W Na2 O9W 80.41(13) . .
O6W Na2 O4W 116.81(14) . .
O6W Na2 O5W 136.89(15) . .
H2 Na2 O9W 95.1(7) . .
H2 Na2 O4W 109.4(10) . .
H2 Na2 O5W 128.5(9) . .
H2 Na2 O6W 17.94(5) . .
O3W Na2 O9W 137.15(16) . .
O3W Na2 O4W 77.54(14) . .
O3W Na2 O5W 87.44(14) . .
O3W Na2 O6W 76.50(13) . .
O3W Na2 H2 58.57(15) . .
O8W Na2 O9W 83.50(13) . .
O8W Na2 O4W 149.68(14) . .
O8W Na2 O5W 73.71(13) . .
O8W Na2 O6W 86.23(13) . .
O8W Na2 H2 98.1(9) . .
O8W Na2 O3W 129.64(15) . .
O10W Na3 O101 126.40(15) . .
O15W Na3 O101 83.12(14) . .
O15W Na3 O10W 85.95(14) . .
O2W Na3 O101 86.95(14) . .
O2W Na3 O10W 146.62(15) . .
O2W Na3 O15W 101.31(15) . .
O7W Na3 O101 154.41(14) . .
O7W Na3 O10W 77.53(12) . .
O7W Na3 O15W 110.18(14) . .
O7W Na3 O2W 69.35(13) . .
O8W Na3 O101 87.63(13) . .
O8W Na3 O10W 88.42(13) . .
O8W Na3 O15W 163.30(16) . .
O8W Na3 O2W 92.01(14) . .
O8W Na3 O7W 83.83(13) . .
N1 C8 O3 122.1(4) . .
C9 C8 O3 122.9(4) . .
C9 C8 N1 115.0(4) . .
O16W Na1 O101 86.71(14) . .
O14W Na1 O101 107.58(14) . .
O14W Na1 O16W 161.74(16) . .
O15W Na1 O101 80.69(13) . .
O15W Na1 O16W 88.53(14) . .
O15W Na1 O14W 82.83(14) . .
O17W Na1 O101 122.41(14) . .
O17W Na1 O16W 85.31(13) . .
O17W Na1 O14W 95.94(14) . .
O17W Na1 O15W 155.56(16) . .
O7W Na1 O101 154.76(14) 8_654 .
O7W Na1 O16W 82.93(13) 8_654 .
O7W Na1 O14W 79.40(13) 8_654 .
O7W Na1 O15W 76.11(13) 8_654 .
O7W Na1 O17W 79.67(12) 8_654 .
H1 Na1 O101 100.4(12) . .
H1 Na1 O16W 82(3) . .
H1 Na1 O14W 84(3) . .
H1 Na1 O15W 21.2(5) . .
H1 Na1 O17W 134.4(6) . .
H1 Na1 O7W 55.4(9) . 8_654
Na1 O101 Na3 95.26(13) . .
C101 O101 Na3 128.1(3) . .
C101 O101 Na1 136.1(3) . .
H9Wa O9W Na2 109.63(10) . .
H9Wb O9W Na2 110.21(10) . .
H9Wb O9W H9Wa 108.7 . .
H16a O16W Na1 110.51(10) . .
H16b O16W Na1 109.95(10) . .
H16b O16W H16a 108.5 . .
H14a O14W Na1 114.30(10) . .
H14b O14W Na1 111.28(10) . .
H14b O14W H14a 105.3 . .
H10a O10W Na3 109.40(10) . .
H10b O10W Na3 109.09(9) . .
H10b O10W H10a 109.45231746(4) . .
Na4 O10W Na3 97.45(14) . .
Na4 O10W H10a 115(3) . .
Na4 O10W H10b 116(3) . .
H13b O13W H13a 109.4 . .
C103 C104 N101 120.4(4) . .
C105 C104 N101 120.7(4) . .
C105 C104 C103 118.8(4) . .
H101 N101 C104 119.7(2) . .
C108 N101 C104 120.6(4) . .
C108 N101 H101 119.7(3) . .
O1 C1 O2 124.9(4) . .
C2 C1 O2 118.2(4) . .
C2 C1 O1 116.9(4) . .
C104 C103 I101 119.2(3) . .
C102 C103 I101 119.5(3) . .
C102 C103 C104 121.3(4) . .
C3 C2 C1 121.5(4) . .
C7 C2 C1 120.3(4) . .
C7 C2 C3 118.2(4) . .
O102 C101 O101 126.6(4) . .
C102 C101 O101 115.7(4) . .
C102 C101 O102 117.7(4) . .
Na1 O15W Na3 97.33(15) . .
H1 O15W Na3 144(6) . .
H1 O15W Na1 72(9) . .
H15W O15W Na3 111(4) . .
H15W O15W Na1 125(5) . .
H15W O15W H1 103(4) . .
H4Wa O4W Na2 109.64(9) . .
H4Wb O4W Na2 109.62(9) . .
H4Wb O4W H4Wa 109.010478(2) . .
H17a O17W Na1 108.90(9) . .
H17b O17W Na1 109.22(9) . .
H17b O17W H17a 109.486389107(15) . .
Na4 O17W Na1 97.81(14) 8_654 .
Na4 O17W H17a 131(3) 8_654 .
Na4 O17W H17b 99(3) 8_654 .
H5Wa O5W Na2 110.75(10) . .
H5Wb O5W Na2 110.46(9) . .
H5Wb O5W H5Wa 108.2 . .
I102 C105 C104 119.9(3) . .
C106 C105 C104 122.0(4) . .
C106 C105 I102 118.1(3) . .
H1a N1 C8 119.5(3) . .
C4 N1 C8 121.1(4) . .
C4 N1 H1a 119.5(2) . .
C101 C102 C103 122.4(4) . .
C107 C102 C103 118.2(4) . .
C107 C102 C101 119.4(4) . .
C2 C3 I1 120.1(3) . .
C4 C3 I1 118.3(3) . .
C4 C3 C2 121.5(4) . .
C3 C4 N1 121.6(4) . .
C5 C4 N1 118.8(4) . .
C5 C4 C3 119.5(4) . .
C110 N102 C106 117.2(4) . .
C6 N2 C10 116.3(4) . .
H2Wa O2W Na3 109.46(10) . .
H2Wb O2W Na3 109.79(11) . .
H2Wb O2W H2Wa 109.3 . .
H6W O6W Na2 101.59(9) . .
H2 O6W Na2 39.01(9) . .
H2 O6W H6W 136.6 . .
O6W H2 Na2 123.05(12) . .
N102 C106 C105 121.2(4) . .
C107 C106 C105 116.7(4) . .
C107 C106 N102 122.0(4) . .
H3Wa O3W Na2 109.21(11) . .
H3Wb O3W Na2 110.02(10) . .
H3Wb O3W H3Wa 108.58741502(4) . .
N2 C10 O4 126.3(4) . .
C11 C10 O4 117.3(4) . .
C11 C10 N2 116.4(4) . .
C102 C107 I103 119.1(3) . .
C106 C107 I103 118.1(3) . .
C106 C107 C102 122.8(4) . .
H9a C9 C8 109.5 . .
H9b C9 C8 109.5 . .
H9b C9 H9a 109.5 . .
H9c C9 C8 109.5 . .
H9c C9 H9a 109.5 . .
H9c C9 H9b 109.5 . .
C4 C5 I2 120.7(3) . .
C6 C5 I2 118.0(3) . .
C6 C5 C4 121.2(4) . .
C5 C6 N2 120.4(4) . .
C7 C6 N2 121.6(4) . .
C7 C6 C5 117.7(4) . .
N102 C110 O104 124.6(4) . .
C111 C110 O104 117.6(4) . .
C111 C110 N102 117.8(4) . .
C1S O1S H1S 109.5 . .
O103 C108 N101 120.9(5) . .
C109 C108 N101 116.5(5) . .
C109 C108 O103 122.6(5) . .
C2 C7 I3 119.2(3) . .
C6 C7 I3 118.9(3) . .
C6 C7 C2 121.9(4) . .
H11f C11 C10 109.5 . .
H11g C11 C10 109.5 . .
H11g C11 H11f 109.5 . .
H11h C11 C10 109.5 . .
H11h C11 H11f 109.5 . .
H11h C11 H11g 109.5 . .
H11a C111 C110 109.5 . .
H11b C111 C110 109.5 . .
H11b C111 H11a 109.5 . .
H11c C111 C110 109.5 . .
H11c C111 H11a 109.5 . .
H11c C111 H11b 109.5 . .
H10c C109 C108 109.5 . .
H10d C109 C108 109.5 . .
H10d C109 H10c 109.5 . .
H10e C109 C108 109.5 . .
H10e C109 H10c 109.5 . .
H10e C109 H10d 109.5 . .
H1Sa C1S O1S 109.2(4) . .
H1Sb C1S O1S 109.2(4) . .
H1Sb C1S H1Sa 107.9 . .
C2S C1S O1S 112.2(6) . .
C2S C1S H1Sa 109.2(5) . .
C2S C1S H1Sb 109.2(5) . .
H2Sa C2S C1S 109.5 . .
H2Sb C2S C1S 109.5 . .
H2Sb C2S H2Sa 109.5 . .
H2Sc C2S C1S 109.5 . .
H2Sc C2S H2Sa 109.5 . .
H2Sc C2S H2Sb 109.5 . .
Na1 O7W Na3 152.73(16) 8_655 .
H7Wa O7W Na3 84.03(9) . .
H7Wa O7W Na1 72.87(8) . 8_655
H7Wb O7W Na3 82.06(9) . .
H7Wb O7W Na1 121.07(9) . 8_655
H7Wb O7W H7Wa 116.8 . .
Na4 O7W Na3 91.48(13) . .
Na4 O7W Na1 92.00(13) . 8_655
Na4 O7W H7Wa 129.06(11) . .
Na4 O7W H7Wb 112.64(10) . .
H12b O12W H12a 109.3 . .
Na4 O12W H12a 109.36(11) . .
Na4 O12W H12b 109.57(12) . .
C11S O11S H11S 109.5 . .
H12d C12S H12c 109.5 . .
H12e C12S H12c 109.5 . .
H12e C12S H12d 109.5 . .
C11S C12S H12c 109.5 . .
C11S C12S H12d 109.5 . .
C11S C12S H12e 109.5 . .
C12S C11S O11S 110.0(9) . .
H11i C11S O11S 109.7(5) . .
H11i C11S C12S 109.7(6) . .
H11j C11S O11S 109.7(4) . .
H11j C11S C12S 109.7(7) . .
H11j C11S H11i 108.2 . .
O17W Na4 O10W 172.99(15) 8_655 .
O7W Na4 O10W 85.11(13) . .
O7W Na4 O17W 90.52(14) . 8_655
O12W Na4 O10W 91.43(15) . .
O12W Na4 O17W 94.20(15) . 8_655
O12W Na4 O7W 91.75(16) . .
O11W Na4 O10W 86.73(14) . .
O11W Na4 O17W 90.91(14) . 8_655
O11W Na4 O7W 121.59(15) . .
O11W Na4 O12W 146.24(17) . .
H1Wb O1W H1Wa 109.374805(6) . .
H11d O11W Na4 109.84(10) . .
H11e O11W Na4 110.54(10) . .
H11e O11W H11d 108.63087494(12) . .
Na3 O8W Na2 122.62(15) . .
H3 O8W Na2 100.93(9) . .
H3 O8W Na3 98.23(9) . .
H8W O8W Na2 108.53(9) . .
H8W O8W Na3 117.65(9) . .
H8W O8W H3 105.0 . .
O15W H1 Na1 87(9) . .

loop_
_geom_bond_atom_site_label_1
_geom_bond_atom_site_label_2
_geom_bond_distance
_geom_bond_site_symmetry_2
I101 C103 2.113(5) .
I103 C107 2.105(5) .
I1 C3 2.113(5) .
I2 C5 2.103(5) .
I3 C7 2.098(5) .
Na2 O9W 2.330(4) .
Na2 O4W 2.583(4) .
Na2 O5W 2.426(4) .
Na2 O6W 2.524(4) .
Na2 H2 1.895(4) .
Na2 O3W 2.379(4) .
Na2 O8W 2.467(4) .
Na3 O101 2.334(4) .
Na3 O10W 2.392(4) .
Na3 O15W 2.349(4) .
Na3 O2W 2.472(4) .
Na3 O7W 2.680(4) .
Na3 O8W 2.342(4) .
C8 O3 1.237(5) .
C8 N1 1.346(6) .
C8 C9 1.505(7) .
O4 C10 1.284(6) .
Na1 O101 2.444(4) .
Na1 O16W 2.409(4) .
Na1 O14W 2.385(4) .
Na1 O15W 2.353(4) .
Na1 O17W 2.466(4) .
Na1 O7W 2.764(4) 8_654
Na1 H1 2.24(13) .
O101 C101 1.250(5) .
O9W H9Wa 0.8812 .
O9W H9Wb 0.8812 .
O102 C101 1.265(6) .
O2 C1 1.260(6) .
O16W H16a 0.8845 .
O16W H16b 0.8847 .
O14W H14a 0.9430 .
O14W H14b 0.9332 .
O10W H10a 0.8699 .
O10W H10b 0.8709 .
O10W Na4 2.385(4) .
O13W H13a 0.8702 .
O13W H13b 0.8708 .
C104 N101 1.422(6) .
C104 C103 1.394(7) .
C104 C105 1.390(7) .
O1 C1 1.264(6) .
N101 H101 0.8800 .
N101 C108 1.354(6) .
C1 C2 1.510(6) .
C103 C102 1.382(7) .
C2 C3 1.398(6) .
C2 C7 1.398(6) .
C101 C102 1.526(7) .
O15W H1 0.85(2) .
O15W H15W 0.860(19) .
O4W H4Wa 0.8798 .
O4W H4Wb 0.8812 .
O17W H17a 0.8700 .
O17W H17b 0.8700 .
O17W Na4 2.406(4) 8_654
O5W H5Wa 0.8935 .
O5W H5Wb 0.8925 .
I102 C105 2.101(5) .
C105 C106 1.406(7) .
N1 H1a 0.8800 .
N1 C4 1.425(6) .
C102 C107 1.400(6) .
C3 C4 1.378(6) .
C4 C5 1.389(6) .
O104 C110 1.308(6) .
N102 C106 1.400(6) .
N102 C110 1.295(6) .
N2 C10 1.303(6) .
N2 C6 1.418(6) .
O2W H2Wa 0.8743 .
O2W H2Wb 0.8750 .
O6W H6W 0.8891 .
O6W H2 0.9272 .
C106 C107 1.392(7) .
O3W H3Wa 0.8860 .
O3W H3Wb 0.8864 .
C10 C11 1.520(7) .
C9 H9a 0.9800 .
C9 H9b 0.9800 .
C9 H9c 0.9800 .
C5 C6 1.411(7) .
C6 C7 1.398(7) .
C110 C111 1.503(7) .
O1S H1S 0.8400 .
O1S C1S 1.408(7) .
O103 C108 1.235(6) .
C108 C109 1.500(7) .
C11 H11f 0.9800 .
C11 H11g 0.9800 .
C11 H11h 0.9800 .
C111 H11a 0.9800 .
C111 H11b 0.9800 .
C111 H11c 0.9800 .
C109 H10c 0.9800 .
C109 H10d 0.9800 .
C109 H10e 0.9800 .
C1S H1Sa 0.9900 .
C1S H1Sb 0.9900 .
C1S C2S 1.457(11) .
C2S H2Sa 0.9800 .
C2S H2Sb 0.9800 .
C2S H2Sc 0.9800 .
O7W H7Wa 0.8684 .
O7W H7Wb 0.8787 .
O7W Na4 2.322(4) .
O12W H12a 0.8717 .
O12W H12b 0.8712 .
O12W Na4 2.265(4) .
O11S H11S 0.8400 .
O11S C11S 1.428(9) .
C12S H12c 0.9800 .
C12S H12d 0.9800 .
C12S H12e 0.9800 .
C12S C11S 1.402(13) .
C11S H11i 0.9900 .
C11S H11j 0.9900 .
Na4 O11W 2.321(4) .
O1W H1Wa 0.8700 .
O1W H1Wb 0.8709 .
O11W H11d 0.8854 .
O11W H11e 0.8863 .
O8W H3 0.8372 .
O8W H8W 0.9570 .

loop_
_restr_distance_atom_site_label_1
_restr_distance_atom_site_label_2
_restr_distance_site_symmetry_2
_restr_distance_target
_restr_distance_target_weight_param
_restr_distance_diff
O15W H1 1 0.8500 0.0200 -0.0024
H15W O15W 1 0.8500 0.0200 -0.0100
H15W H1 1 1.3840 0.0400 0.0403

loop_
_restr_u_rigid_atom_site_label_1
_restr_u_rigid_atom_site_label_2
_restr_u_rigid_target_weight_param
_restr_u_rigid_u_parallel
_restr_u_rigid_diff
O11S C11S 0.0010 0.0439 -0.0011
